data_4514248
loop_
_publ_author_name
'Peng, Xie-Xue'
'Wei, Dian'
'Han, Wen-Jun'
'Chen, Fei'
'Yu, Wei'
'Han, Bing'

_publ_section_title
;
 Dioxygen Activation via Cu-Catalyzed Cascade Radical Reaction: An
 Approach to Isoxazoline/Cyclic Nitrone-Featured \a-Ketols
;
_journal_issue 11
_journal_name_full 'ACS Catalysis'
_journal_page_first 7830
_journal_paper_doi 10.1021/acscatal.7b03078
_journal_volume 7
_journal_year 2017
_chemical_formula_moiety 'C11 H11 N O2'
_chemical_formula_sum 'C11 H11 N O2'
_chemical_formula_weight 189.21
_chemical_name_systematic
;
 ? 
;
_space_group_crystal_system monoclinic
_space_group_IT_number 11
_space_group_name_Hall '-P 2yb'
_space_group_name_H-M_alt 'P 1 21/m 1'
_symmetry_space_group_name_Hall '-P 2yb'
_symmetry_space_group_name_H-M 'P 1 21/m 1'
_atom_sites_solution_hydrogens geom
_atom_sites_solution_primary direct
_atom_sites_solution_secondary difmap
_audit_creation_date 2016-06-03
_audit_creation_method
;
Olex2 1.2
(compiled 2016.02.19 svn.r3266 for OlexSys, GUI svn.r5155)
;
_cell_angle_alpha 90.00
_cell_angle_beta 93.618(7)
_cell_angle_gamma 90.00
_cell_formula_units_Z 2
_cell_length_a 6.4170(4)
_cell_length_b 7.0536(10)
_cell_length_c 10.7910(7)
_cell_measurement_reflns_used 342
_cell_measurement_temperature 294.59(10)
_cell_measurement_theta_max 21.4570
_cell_measurement_theta_min 3.7920
_cell_volume 487.46(8)
_computing_cell_refinement
;
CrysAlisPro, Agilent Technologies,
Version 1.171.37.35 (release 13-08-2014 CrysAlis171 .NET)
(compiled Aug 13 2014,18:06:01)
;
_computing_data_collection
;
CrysAlisPro, Agilent Technologies,
Version 1.171.37.35 (release 13-08-2014 CrysAlis171 .NET)
(compiled Aug 13 2014,18:06:01)
;
_computing_data_reduction
;
CrysAlisPro, Agilent Technologies,
Version 1.171.37.35 (release 13-08-2014 CrysAlis171 .NET)
(compiled Aug 13 2014,18:06:01)
;
_computing_molecular_graphics 'Olex2 (Dolomanov et al., 2009)'
_computing_publication_material 'Olex2 (Dolomanov et al., 2009)'
_computing_structure_refinement 'ShelXL (Sheldrick, 2015)'
_computing_structure_solution 'ShelXS (Sheldrick, 2008)'
_diffrn_ambient_environment air
_diffrn_ambient_temperature 294.59(10)
_diffrn_detector 'CCD plate'
_diffrn_detector_area_resol_mean 16.0733
_diffrn_detector_type Eos
_diffrn_measured_fraction_theta_full 0.995
_diffrn_measured_fraction_theta_max 0.994
_diffrn_measurement_details
;
#__ type_ start__ end____ width___ exp.time_
  1 omega   -6.00   24.00   2.0000    2.0000
omega____ theta____ kappa____ phi______ frames
    -      -16.8354  -99.0000 -180.0000 15

#__ type_ start__ end____ width___ exp.time_
  2 omega  -27.00   41.00   2.0000    2.0000
omega____ theta____ kappa____ phi______ frames
    -       21.4447  -57.0000  -30.0000 34

#__ type_ start__ end____ width___ exp.time_
  3 omega  -52.00   62.00   2.0000    2.0000
omega____ theta____ kappa____ phi______ frames
    -       21.4447  -19.0000 -150.0000 57
;
_diffrn_measurement_device 'four-circle diffractometer'
_diffrn_measurement_device_type 'SuperNova, Dual, Cu at zero, Eos'
_diffrn_measurement_method '\w scans'
_diffrn_orient_matrix_UB_11 0.0300684000
_diffrn_orient_matrix_UB_12 -0.0619404000
_diffrn_orient_matrix_UB_13 -0.0475514000
_diffrn_orient_matrix_UB_21 0.0038045000
_diffrn_orient_matrix_UB_22 0.0779515000
_diffrn_orient_matrix_UB_23 -0.0412757000
_diffrn_orient_matrix_UB_31 0.1065338000
_diffrn_orient_matrix_UB_32 0.0143655000
_diffrn_orient_matrix_UB_33 0.0192185000
_diffrn_radiation_monochromator mirror
_diffrn_radiation_probe x-ray
_diffrn_radiation_type MoK\a
_diffrn_radiation_wavelength 0.71073
_diffrn_reflns_av_R_equivalents 0.0330
_diffrn_reflns_av_unetI/netI 0.0587
_diffrn_reflns_limit_h_max 7
_diffrn_reflns_limit_h_min -7
_diffrn_reflns_limit_k_max 4
_diffrn_reflns_limit_k_min -8
_diffrn_reflns_limit_l_max 13
_diffrn_reflns_limit_l_min -12
_diffrn_reflns_number 1831
_diffrn_reflns_theta_full 25.50
_diffrn_reflns_theta_max 26.02
_diffrn_reflns_theta_min 3.60
_diffrn_source 'SuperNova (Mo) X-ray Source'
_exptl_absorpt_coefficient_mu 0.089
_exptl_absorpt_correction_T_max 1.00000
_exptl_absorpt_correction_T_min 0.92857
_exptl_absorpt_correction_type multi-scan
_exptl_absorpt_process_details
;
CrysAlisPro, Agilent Technologies,
Version 1.171.37.35 (release 13-08-2014 CrysAlis171 .NET)
(compiled Aug 13 2014,18:06:01)
Empirical absorption correction using spherical harmonics,
 implemented in SCALE3 ABSPACK scaling algorithm.
;
_exptl_crystal_colour 'clear light colourless'
_exptl_crystal_colour_lustre clear
_exptl_crystal_colour_modifier light
_exptl_crystal_colour_primary colourless
_exptl_crystal_density_diffrn 1.289
_exptl_crystal_density_method 'not measured'
_exptl_crystal_description block
_exptl_crystal_F_000 200
_exptl_crystal_size_max 0.22
_exptl_crystal_size_mid 0.17
_exptl_crystal_size_min 0.14
_refine_diff_density_max 0.146
_refine_diff_density_min -0.217
_refine_diff_density_rms 0.054
_refine_ls_extinction_method none
_refine_ls_goodness_of_fit_ref 1.106
_refine_ls_hydrogen_treatment constr
_refine_ls_matrix_type full
_refine_ls_number_parameters 83
_refine_ls_number_reflns 1028
_refine_ls_number_restraints 0
_refine_ls_restrained_S_all 1.106
_refine_ls_R_factor_all 0.1061
_refine_ls_R_factor_gt 0.0605
_refine_ls_shift/su_max 0.000
_refine_ls_shift/su_mean 0.000
_refine_ls_structure_factor_coef Fsqd
_refine_ls_weighting_details 'calc w=1/[\s^2^(Fo^2^)+(0.0528P)^2^+0.0831P] where P=(Fo^2^+2Fc^2^)/3'
_refine_ls_weighting_scheme calc
_refine_ls_wR_factor_gt 0.1303
_refine_ls_wR_factor_ref 0.1713
_reflns_number_gt 591
_reflns_number_total 1028
_reflns_threshold_expression >2sigma(I)
_cod_data_source_file cs7b03078_si_003.cif
_cod_data_source_block penxx_0419
_cod_depositor_comments 'Adding full bibliography for 4514247--4514249.cif.'
_cod_original_cell_volume 487.46(9)
_cod_database_code 4514248
_reflns_odcompleteness_completeness 99.26
_reflns_odcompleteness_iscentric 1
_reflns_odcompleteness_theta 26.32
_olex2_refinement_description
;
1. Fixed Uiso
 At 1.2 times of:
  All C(H) groups
 At 1.5 times of:
  All C(H,H,H) groups
2.a Aromatic/amide H refined with riding coordinates:
 C1(H1), C2(H2), C3(H3), C4(H4), C5(H5)
2.b Idealised Me refined as rotating group:
 C10(H10A,H10B,H10C)
;
_olex2_date_sample_data_collection 2016-04-22
_olex2_submission_special_instructions 'No special instructions were received'

loop_
_space_group_symop_id
_space_group_symop_operation_xyz
1 'x, y, z'
2 '-x, y+1/2, -z'
3 '-x, -y, -z'
4 'x, -y-1/2, z'

loop_
_atom_site_label
_atom_site_type_symbol
_atom_site_fract_x
_atom_site_fract_y
_atom_site_fract_z
_atom_site_U_iso_or_equiv
_atom_site_adp_type
_atom_site_occupancy
_atom_site_calc_flag
_atom_site_site_symmetry_order
_atom_site_refinement_flags_posn
_atom_site_refinement_flags_adp
_atom_site_refinement_flags_occupancy
O1 O 0.0627(4) 0.2500 0.9462(2) 0.0816(11) Uani 1 d 2 S T P
O2 O -0.1477(4) 0.2500 1.1011(2) 0.0678(9) Uani 1 d 2 S T P
N1 N -0.1251(4) 0.2500 1.2349(3) 0.0592(10) Uani 1 d 2 S T P
C1 C -0.0159(6) 0.2500 1.4885(3) 0.0570(11) Uani 1 d 2 S T P
H1 H -0.1566 0.2500 1.4620 0.068 Uiso 1 calc 2 RS T P
C2 C 0.0407(7) 0.2500 1.6137(3) 0.0622(12) Uani 1 d 2 S T P
H2 H -0.0622 0.2500 1.6706 0.075 Uiso 1 calc 2 RS T P
C3 C 0.2448(7) 0.2500 1.6550(4) 0.0672(12) Uani 1 d 2 S T P
H3 H 0.2824 0.2500 1.7396 0.081 Uiso 1 calc 2 RS T P
C4 C 0.3924(7) 0.2500 1.5712(4) 0.0863(18) Uani 1 d 2 S T P
H4 H 0.5328 0.2500 1.5986 0.104 Uiso 1 calc 2 RS T P
C5 C 0.3377(6) 0.2500 1.4452(3) 0.0689(14) Uani 1 d 2 S T P
H5 H 0.4418 0.2500 1.3890 0.083 Uiso 1 calc 2 RS T P
C6 C 0.1329(5) 0.2500 1.4020(3) 0.0430(9) Uani 1 d 2 S T P
C7 C 0.0704(5) 0.2500 1.2683(3) 0.0410(9) Uani 1 d 2 S T P
C8 C 0.2080(5) 0.2500 1.1619(3) 0.0448(9) Uani 1 d 2 S T P
C9 C 0.0441(6) 0.2500 1.0558(3) 0.0571(11) Uani 1 d 2 S T P
C10 C 0.3409(4) 0.0701(5) 1.1529(2) 0.0647(9) Uani 1 d 1 . . .
H10A H 0.4515 0.0717 1.2171 0.097 Uiso 1 calc 1 GR . .
H10B H 0.3993 0.0657 1.0732 0.097 Uiso 1 calc 1 GR . .
H10C H 0.2549 -0.0395 1.1628 0.097 Uiso 1 calc 1 GR . .

loop_
_atom_site_aniso_label
_atom_site_aniso_U_11
_atom_site_aniso_U_22
_atom_site_aniso_U_33
_atom_site_aniso_U_23
_atom_site_aniso_U_13
_atom_site_aniso_U_12
O1 0.078(2) 0.129(3) 0.0373(16) 0.000 -0.0009(13) 0.000
O2 0.0471(15) 0.106(3) 0.0495(16) 0.000 -0.0054(12) 0.000
N1 0.0483(18) 0.087(3) 0.0421(18) 0.000 0.0055(13) 0.000
C1 0.054(2) 0.070(3) 0.048(2) 0.000 0.0143(17) 0.000
C2 0.083(3) 0.064(3) 0.043(2) 0.000 0.025(2) 0.000
C3 0.078(3) 0.083(3) 0.041(2) 0.000 0.003(2) 0.000
C4 0.060(3) 0.152(6) 0.046(2) 0.000 -0.0029(19) 0.000
C5 0.051(2) 0.120(4) 0.036(2) 0.000 0.0035(16) 0.000
C6 0.0445(19) 0.046(2) 0.0388(19) 0.000 0.0069(14) 0.000
C7 0.0370(17) 0.046(2) 0.0401(19) 0.000 0.0039(14) 0.000
C8 0.0392(18) 0.062(3) 0.0339(18) 0.000 0.0062(13) 0.000
C9 0.056(2) 0.074(3) 0.041(2) 0.000 0.0018(17) 0.000
C10 0.0616(17) 0.080(2) 0.0528(17) -0.0122(17) 0.0087(13) 0.0130(15)

loop_
_atom_type_symbol
_atom_type_description
_atom_type_scat_dispersion_real
_atom_type_scat_dispersion_imag
_atom_type_scat_source
C C 0.0033 0.0016 'International Tables Vol C Tables 4.2.6.8 and 6.1.1.4'
H H 0.0000 0.0000 'International Tables Vol C Tables 4.2.6.8 and 6.1.1.4'
N N 0.0061 0.0033 'International Tables Vol C Tables 4.2.6.8 and 6.1.1.4'
O O 0.0106 0.0060 'International Tables Vol C Tables 4.2.6.8 and 6.1.1.4'

loop_
_geom_angle_atom_site_label_1
_geom_angle_atom_site_label_2
_geom_angle_atom_site_label_3
_geom_angle
_geom_angle_site_symmetry_3
C9 O2 N1 109.0(2) .
C7 N1 O2 108.4(3) .
C2 C1 H1 119.5 .
C2 C1 C6 120.9(3) .
C6 C1 H1 119.5 .
C1 C2 H2 119.6 .
C3 C2 C1 120.8(4) .
C3 C2 H2 119.6 .
C2 C3 H3 120.5 .
C4 C3 C2 118.9(4) .
C4 C3 H3 120.5 .
C3 C4 H4 119.6 .
C3 C4 C5 120.9(4) .
C5 C4 H4 119.6 .
C4 C5 H5 119.5 .
C6 C5 C4 121.0(4) .
C6 C5 H5 119.5 .
C1 C6 C7 120.4(3) .
C5 C6 C1 117.5(3) .
C5 C6 C7 122.1(3) .
N1 C7 C6 118.5(3) .
N1 C7 C8 113.6(3) .
C6 C7 C8 128.0(3) .
C7 C8 C9 99.5(3) .
C7 C8 C10 114.01(19) .
C7 C8 C10 114.01(19) 4_565
C9 C8 C10 108.43(19) 4_565
C9 C8 C10 108.43(19) .
C10 C8 C10 111.5(3) 4_565
O1 C9 O2 120.5(3) .
O1 C9 C8 130.0(3) .
O2 C9 C8 109.5(3) .
C8 C10 H10A 109.5 .
C8 C10 H10B 109.5 .
C8 C10 H10C 109.5 .
H10A C10 H10B 109.5 .
H10A C10 H10C 109.5 .
H10B C10 H10C 109.5 .

loop_
_geom_bond_atom_site_label_1
_geom_bond_atom_site_label_2
_geom_bond_distance
_geom_bond_site_symmetry_2
O1 C9 1.197(4) .
O2 N1 1.442(4) .
O2 C9 1.353(4) .
N1 C7 1.283(4) .
C1 H1 0.9300 .
C1 C2 1.376(5) .
C1 C6 1.377(5) .
C2 H2 0.9300 .
C2 C3 1.356(5) .
C3 H3 0.9300 .
C3 C4 1.351(6) .
C4 H4 0.9300 .
C4 C5 1.382(5) .
C5 H5 0.9300 .
C5 C6 1.366(4) .
C6 C7 1.473(4) .
C7 C8 1.492(4) .
C8 C9 1.505(5) .
C8 C10 1.535(3) .
C8 C10 1.535(3) 4_565
C10 H10A 0.9600 .
C10 H10B 0.9600 .
C10 H10C 0.9600 .

loop_
_geom_torsion_atom_site_label_1
_geom_torsion_atom_site_label_2
_geom_torsion_atom_site_label_3
_geom_torsion_atom_site_label_4
_geom_torsion
_geom_torsion_site_symmetry_1
_geom_torsion_site_symmetry_4
O2 N1 C7 C6 180.000(2) . .
O2 N1 C7 C8 0.000(2) . .
N1 O2 C9 O1 180.000(1) . .
N1 O2 C9 C8 0.000(1) . .
N1 C7 C8 C9 0.000(2) . .
N1 C7 C8 C10 -115.2(2) . .
N1 C7 C8 C10 115.2(2) . 4_565
C1 C2 C3 C4 0.000(4) . .
C1 C6 C7 N1 0.000(2) . .
C1 C6 C7 C8 180.000(2) . .
C2 C1 C6 C5 0.000(3) . .
C2 C1 C6 C7 180.000(2) . .
C2 C3 C4 C5 0.000(4) . .
C3 C4 C5 C6 0.000(3) . .
C4 C5 C6 C1 0.000(3) . .
C4 C5 C6 C7 180.000(2) . .
C5 C6 C7 N1 180.000(2) . .
C5 C6 C7 C8 0.000(3) . .
C6 C1 C2 C3 0.000(4) . .
C6 C7 C8 C9 180.000(2) . .
C6 C7 C8 C10 -64.8(2) . 4_565
C6 C7 C8 C10 64.8(2) . .
C7 C8 C9 O1 180.000(2) . .
C7 C8 C9 O2 0.000(1) . .
C9 O2 N1 C7 0.000(2) . .
C10 C8 C9 O1 -60.60(19) . .
C10 C8 C9 O1 60.60(19) 4_565 .
C10 C8 C9 O2 119.40(19) . .
C10 C8 C9 O2 -119.40(19) 4_565 .
